data_7719069
loop_
_publ_author_name
'Shao, Xin'
'Wang, Xin'
'Zhao, Wei'
'Huang, Liangliang'
'Bi, Yanfeng'

_publ_section_title
;
 A magnesium phosphite-oxalate with 16-MR channels showing ultrahigh
 proton conductivity.
;
_journal_issue 29
_journal_name_full 'Dalton transactions (Cambridge, England : 2003)'
_journal_page_first 11156
_journal_page_last 11161
_journal_paper_doi 10.1039/d5dt00576k
_journal_volume 54
_journal_year 2025
_chemical_formula_sum 'C9 H21 Mg2 N2 O13 P'
_chemical_formula_weight 444.87
_space_group_crystal_system monoclinic
_space_group_IT_number 14
_space_group_name_Hall '-P 2ybc'
_space_group_name_H-M_alt 'P 1 21/c 1'
_atom_sites_solution_hydrogens mixed
_audit_creation_method SHELXL-2014/7
_audit_update_record
;
2025-02-18 deposited with the CCDC.	2025-07-04 downloaded from the CCDC.
;
_cell_angle_alpha 90
_cell_angle_beta 102.615(4)
_cell_angle_gamma 90
_cell_formula_units_Z 4
_cell_length_a 9.0231(7)
_cell_length_b 13.0696(11)
_cell_length_c 15.6908(14)
_cell_measurement_reflns_used 3763
_cell_measurement_temperature 296(2)
_cell_measurement_theta_max 23.9586
_cell_measurement_theta_min 2.7893
_cell_volume 1805.7(3)
_computing_structure_refinement 'SHELXL-2014/7 (Sheldrick, 2014)'
_diffrn_ambient_temperature 296(2)
_diffrn_measured_fraction_theta_full 0.983
_diffrn_measured_fraction_theta_max 0.983
_diffrn_measurement_device_type 'Bruker D8 QUEST'
_diffrn_measurement_method '\f & \w scans'
_diffrn_radiation_type MoK\a
_diffrn_radiation_wavelength 0.71073
_diffrn_reflns_av_R_equivalents 0.0635
_diffrn_reflns_av_unetI/netI 0.0633
_diffrn_reflns_Laue_measured_fraction_full 0.983
_diffrn_reflns_Laue_measured_fraction_max 0.983
_diffrn_reflns_limit_h_max 10
_diffrn_reflns_limit_h_min -10
_diffrn_reflns_limit_k_max 15
_diffrn_reflns_limit_k_min -15
_diffrn_reflns_limit_l_max 18
_diffrn_reflns_limit_l_min -18
_diffrn_reflns_number 11078
_diffrn_reflns_point_group_measured_fraction_full 0.983
_diffrn_reflns_point_group_measured_fraction_max 0.983
_diffrn_reflns_theta_full 25.051
_diffrn_reflns_theta_max 25.051
_diffrn_reflns_theta_min 2.660
_exptl_absorpt_coefficient_mu 0.292
_exptl_absorpt_correction_T_max 0.7452
_exptl_absorpt_correction_T_min 0.6704
_exptl_absorpt_correction_type multi-scan
_exptl_absorpt_process_details
;
 SADABS 2016/2: Krause, L., Herbst-Irmer, R., Sheldrick G.M. & Stalke D.,
 J. Appl. Cryst. 48 (2015) 3-10
;
_exptl_crystal_colour block
_exptl_crystal_density_diffrn 1.636
_exptl_crystal_description colorless
_exptl_crystal_F_000 928
_exptl_crystal_size_max 0.210
_exptl_crystal_size_mid 0.200
_exptl_crystal_size_min 0.200
_refine_diff_density_max 1.029
_refine_diff_density_min -0.388
_refine_diff_density_rms 0.067
_refine_ls_extinction_method none
_refine_ls_goodness_of_fit_ref 1.034
_refine_ls_hydrogen_treatment constr
_refine_ls_matrix_type full
_refine_ls_number_parameters 247
_refine_ls_number_reflns 3147
_refine_ls_number_restraints 0
_refine_ls_restrained_S_all 1.034
_refine_ls_R_factor_all 0.0634
_refine_ls_R_factor_gt 0.0481
_refine_ls_shift/su_max 0.001
_refine_ls_shift/su_mean 0.000
_refine_ls_structure_factor_coef Fsqd
_refine_ls_weighting_details 'w=1/[\s^2^(Fo^2^)+(0.0855P)^2^+0.5928P] where P=(Fo^2^+2Fc^2^)/3'
_refine_ls_weighting_scheme calc
_refine_ls_wR_factor_gt 0.1345
_refine_ls_wR_factor_ref 0.1513
_reflns_Friedel_coverage 0.000
_reflns_number_gt 2446
_reflns_number_total 3147
_reflns_threshold_expression 'I > 2\s(I)'
_cod_data_source_file d5dt00576k2.cif
_cod_data_source_block Mg_3D
_cod_depositor_comments 'Adding full bibliography for 7719069.cif.'
_cod_original_sg_symbol_H-M 'P 21/c'
_cod_database_code 7719069
_shelx_shelxl_version_number 2014/7
_shelx_space_group_comment
;
The symmetry employed for this shelxl refinement is uniquely defined
by the following loop, which should always be used as a source of
symmetry information in preference to the above space-group names.
They are only intended as comments.
;
_shelx_estimated_absorpt_t_min 0.941
_shelx_estimated_absorpt_t_max 0.944

loop_
_space_group_symop_operation_xyz
'x, y, z'
'-x, y+1/2, -z+1/2'
'-x, -y, -z'
'x, -y-1/2, z-1/2'

loop_
_atom_site_label
_atom_site_type_symbol
_atom_site_fract_x
_atom_site_fract_y
_atom_site_fract_z
_atom_site_U_iso_or_equiv
_atom_site_adp_type
_atom_site_occupancy
_atom_site_site_symmetry_order
_atom_site_calc_flag
_atom_site_refinement_flags_posn
_atom_site_refinement_flags_adp
_atom_site_refinement_flags_occupancy
_atom_site_disorder_assembly
_atom_site_disorder_group
Mg1 Mg 0.82018(11) 0.31801(8) 0.78650(6) 0.0290(3) Uani 1 1 d . . . . .
Mg2 Mg 0.63222(10) 0.62959(7) 0.58233(6) 0.0239(3) Uani 1 1 d . . . . .
P1 P 0.65844(8) 0.38117(6) 0.58135(5) 0.0260(2) Uani 1 1 d . . . . .
H1 H 0.7555 0.3311 0.5345 0.031 Uiso 1 1 d R U . . .
O1 O 0.9790(2) 0.29598(16) 0.90853(13) 0.0326(5) Uani 1 1 d . . . . .
O2 O 0.9970(2) 0.24429(17) 0.74607(12) 0.0332(5) Uani 1 1 d . . . . .
O3 O 1.1918(2) 0.20781(16) 0.96120(13) 0.0303(5) Uani 1 1 d . . . . .
O4 O 1.2106(2) 0.15848(17) 0.79893(13) 0.0328(5) Uani 1 1 d . . . . .
O5 O 0.8945(3) 0.46751(19) 0.78991(18) 0.0536(7) Uani 1 1 d . . . . .
H5D H 0.8634 0.5106 0.7494 0.064 Uiso 1 1 d R U . . .
H5E H 0.9332 0.5035 0.8343 0.064 Uiso 1 1 d R U . . .
O6 O 0.6941(3) 0.3330(2) 0.66957(16) 0.0593(8) Uani 1 1 d . . . . .
O7 O 0.4928(2) 0.36649(19) 0.53864(14) 0.0384(6) Uani 1 1 d . . . . .
O8 O 0.7134(3) 0.48918(17) 0.5810(2) 0.0574(8) Uani 1 1 d . . . . .
O9 O 0.4601(2) 0.59924(15) 0.64826(14) 0.0323(5) Uani 1 1 d . . . . .
O10 O 0.5409(2) 0.78197(15) 0.59891(14) 0.0320(5) Uani 1 1 d . . . . .
O11 O 0.2730(2) 0.67107(16) 0.69883(15) 0.0355(5) Uani 1 1 d . . . . .
O12 O 0.3499(2) 0.85409(15) 0.64643(14) 0.0316(5) Uani 1 1 d . . . . .
O13 O 0.0353(3) 0.6218(2) 0.91373(19) 0.0623(8) Uani 1 1 d . . . . .
H13A H 0.0265 0.6362 0.9652 0.075 Uiso 1 1 d R U . . .
H13B H 0.0156 0.6621 0.8702 0.075 Uiso 1 1 d R U . . .
N1 N 0.5499(4) 0.9127(3) 0.4567(3) 0.0700(11) Uani 1 1 d . . . . .
H1A H 0.5338 0.8572 0.4957 0.084 Uiso 1 1 calc R U . . .
N2 N 0.2596(3) 0.4317(2) 0.62440(18) 0.0418(7) Uani 1 1 d . . . . .
H3A H 0.2790 0.3942 0.5808 0.050 Uiso 1 1 calc R U . . .
H3B H 0.3117 0.4898 0.6263 0.050 Uiso 1 1 calc R U . . .
C1 C 1.0896(3) 0.2413(2) 0.90084(19) 0.0251(6) Uani 1 1 d . . . . .
C2 C 1.0996(3) 0.2114(2) 0.80659(19) 0.0265(7) Uani 1 1 d . . . . .
C3 C 0.3827(3) 0.6736(2) 0.66345(19) 0.0276(7) Uani 1 1 d . . . . .
C4 C 0.4279(3) 0.7797(2) 0.63371(18) 0.0259(7) Uani 1 1 d . . . . .
C5 C 0.0989(5) 0.4553(5) 0.6062(4) 0.0907(17) Uani 1 1 d . . . . .
H5A H 0.0414 0.3935 0.5921 0.136 Uiso 1 1 calc R U . . .
H5B H 0.0751 0.5018 0.5578 0.136 Uiso 1 1 calc R U . . .
H5C H 0.0739 0.4864 0.6567 0.136 Uiso 1 1 calc R U . . .
C7 C 0.3118(5) 0.3772(4) 0.7051(3) 0.0751(14) Uani 1 1 d . . . . .
H7A H 0.2837 0.4143 0.7519 0.113 Uiso 1 1 calc R U . . .
H7B H 0.4204 0.3705 0.7165 0.113 Uiso 1 1 calc R U . . .
H7C H 0.2664 0.3104 0.7007 0.113 Uiso 1 1 calc R U . . .
C8 C 0.6112(5) 0.8647(4) 0.3848(3) 0.0681(12) Uani 1 1 d . . . . .
H8A H 0.5444 0.8109 0.3583 0.102 Uiso 1 1 calc R U . . .
H8B H 0.7102 0.8370 0.4084 0.102 Uiso 1 1 calc R U . . .
H8C H 0.6182 0.9155 0.3417 0.102 Uiso 1 1 calc R U . . .
C9 C 0.4017(4) 0.9599(4) 0.4230(3) 0.0585(11) Uani 1 1 d . . . . .
H9A H 0.3301 0.9070 0.3977 0.070 Uiso 1 1 calc R U . . .
H9B H 0.4104 1.0073 0.3768 0.070 Uiso 1 1 calc R U . . .
C10 C 0.3397(4) 1.0159(3) 0.4903(3) 0.0543(11) Uani 1 1 d . . . . .
H10A H 0.2507 1.0542 0.4615 0.065 Uiso 1 1 calc R U . . .
H10B H 0.3078 0.9666 0.5289 0.065 Uiso 1 1 calc R U . . .

loop_
_atom_site_aniso_label
_atom_site_aniso_U_11
_atom_site_aniso_U_22
_atom_site_aniso_U_33
_atom_site_aniso_U_23
_atom_site_aniso_U_13
_atom_site_aniso_U_12
Mg1 0.0219(6) 0.0376(6) 0.0263(5) 0.0068(4) 0.0029(4) 0.0059(4)
Mg2 0.0199(5) 0.0265(5) 0.0237(5) 0.0021(4) 0.0010(4) -0.0028(4)
P1 0.0214(5) 0.0274(4) 0.0258(4) -0.0005(3) -0.0019(3) 0.0017(3)
O1 0.0273(12) 0.0437(13) 0.0265(11) -0.0002(9) 0.0050(9) 0.0139(10)
O2 0.0248(12) 0.0519(14) 0.0206(10) 0.0043(10) 0.0000(9) 0.0080(10)
O3 0.0215(11) 0.0435(13) 0.0230(10) 0.0017(9) -0.0018(9) 0.0092(9)
O4 0.0252(12) 0.0449(13) 0.0265(11) -0.0072(10) 0.0017(9) 0.0104(10)
O5 0.0485(16) 0.0402(14) 0.0678(18) 0.0234(13) 0.0031(13) -0.0009(12)
O6 0.0412(15) 0.090(2) 0.0393(15) 0.0253(14) -0.0069(12) 0.0054(14)
O7 0.0229(12) 0.0625(16) 0.0266(12) -0.0011(10) -0.0017(9) -0.0091(10)
O8 0.0251(13) 0.0280(13) 0.117(3) 0.0000(14) 0.0100(14) 0.0001(10)
O9 0.0323(13) 0.0250(11) 0.0421(13) 0.0047(9) 0.0135(10) -0.0001(9)
O10 0.0311(12) 0.0266(11) 0.0418(12) 0.0039(9) 0.0151(10) -0.0027(9)
O11 0.0334(13) 0.0341(12) 0.0434(13) 0.0011(10) 0.0179(11) -0.0046(10)
O12 0.0287(12) 0.0245(11) 0.0431(13) 0.0005(9) 0.0113(10) -0.0006(9)
O13 0.086(2) 0.0531(17) 0.0481(16) 0.0046(13) 0.0152(15) 0.0033(15)
N1 0.052(2) 0.081(3) 0.069(2) 0.015(2) -0.0058(19) -0.0082(19)
N2 0.0486(19) 0.0408(16) 0.0406(16) 0.0043(13) 0.0199(14) -0.0043(14)
C1 0.0211(16) 0.0256(15) 0.0272(15) 0.0005(12) 0.0025(13) -0.0015(12)
C2 0.0228(16) 0.0311(16) 0.0252(15) -0.0015(12) 0.0045(13) -0.0019(13)
C3 0.0251(17) 0.0315(17) 0.0247(15) 0.0020(12) 0.0022(13) -0.0026(13)
C4 0.0219(16) 0.0279(16) 0.0257(15) -0.0005(12) 0.0004(13) -0.0034(13)
C5 0.055(3) 0.109(4) 0.094(4) 0.017(3) -0.016(3) 0.005(3)
C7 0.062(3) 0.102(4) 0.059(3) 0.029(3) 0.009(2) 0.009(3)
C8 0.064(3) 0.073(3) 0.063(3) 0.009(2) 0.006(2) 0.009(2)
C9 0.043(2) 0.071(3) 0.053(2) 0.022(2) -0.0058(19) -0.010(2)
C10 0.041(2) 0.059(2) 0.057(2) 0.021(2) -0.0021(19) -0.0133(19)

loop_
_atom_type_symbol
_atom_type_description
_atom_type_scat_dispersion_real
_atom_type_scat_dispersion_imag
_atom_type_scat_source
C C 0.0033 0.0016 'International Tables Vol C Tables 4.2.6.8 and 6.1.1.4'
H H 0.0000 0.0000 'International Tables Vol C Tables 4.2.6.8 and 6.1.1.4'
Mg Mg 0.0486 0.0363 'International Tables Vol C Tables 4.2.6.8 and 6.1.1.4'
N N 0.0061 0.0033 'International Tables Vol C Tables 4.2.6.8 and 6.1.1.4'
O O 0.0106 0.0060 'International Tables Vol C Tables 4.2.6.8 and 6.1.1.4'
P P 0.1023 0.0942 'International Tables Vol C Tables 4.2.6.8 and 6.1.1.4'

loop_
_geom_angle_atom_site_label_1
_geom_angle_atom_site_label_2
_geom_angle_atom_site_label_3
_geom_angle
_geom_angle_site_symmetry_1
_geom_angle_site_symmetry_3
_geom_angle_publ_flag
O6 Mg1 O5 92.81(12) . . ?
O6 Mg1 O2 95.07(11) . . ?
O5 Mg1 O2 100.37(10) . . ?
O6 Mg1 O12 96.29(10) . 2_646 ?
O5 Mg1 O12 92.49(10) . 2_646 ?
O2 Mg1 O12 162.37(10) . 2_646 ?
O6 Mg1 O11 91.67(12) . 2_646 ?
O5 Mg1 O11 170.24(11) . 2_646 ?
O2 Mg1 O11 87.86(9) . 2_646 ?
O12 Mg1 O11 78.39(8) 2_646 2_646 ?
O6 Mg1 O1 173.60(11) . . ?
O5 Mg1 O1 87.36(10) . . ?
O2 Mg1 O1 78.62(8) . . ?
O12 Mg1 O1 90.09(9) 2_646 . ?
O11 Mg1 O1 89.15(9) 2_646 . ?
O6 Mg1 C4 94.52(10) . 2_646 ?
O5 Mg1 C4 116.04(10) . 2_646 ?
O2 Mg1 C4 141.74(9) . 2_646 ?
O12 Mg1 C4 23.55(8) 2_646 2_646 ?
O11 Mg1 C4 54.90(8) 2_646 2_646 ?
O1 Mg1 C4 91.15(8) . 2_646 ?
O6 Mg1 C3 92.74(11) . 2_646 ?
O5 Mg1 C3 147.47(11) . 2_646 ?
O2 Mg1 C3 111.01(10) . 2_646 ?
O12 Mg1 C3 55.03(8) 2_646 2_646 ?
O11 Mg1 C3 23.39(8) 2_646 2_646 ?
O1 Mg1 C3 90.53(9) . 2_646 ?
C4 Mg1 C3 31.51(8) 2_646 2_646 ?
O8 Mg2 O7 98.55(12) . 3_666 ?
O8 Mg2 O9 98.42(11) . . ?
O7 Mg2 O9 98.62(9) 3_666 . ?
O8 Mg2 O4 89.77(11) . 2_756 ?
O7 Mg2 O4 165.79(10) 3_666 2_756 ?
O9 Mg2 O4 91.48(9) . 2_756 ?
O8 Mg2 O3 97.98(10) . 2_756 ?
O7 Mg2 O3 89.36(9) 3_666 2_756 ?
O9 Mg2 O3 160.46(10) . 2_756 ?
O4 Mg2 O3 78.03(8) 2_756 2_756 ?
O8 Mg2 O10 173.61(12) . . ?
O7 Mg2 O10 86.57(10) 3_666 . ?
O9 Mg2 O10 76.93(8) . . ?
O4 Mg2 O10 86.01(9) 2_756 . ?
O3 Mg2 O10 85.84(9) 2_756 . ?
O8 Mg2 C2 94.99(10) . 2_756 ?
O7 Mg2 C2 143.20(9) 3_666 2_756 ?
O9 Mg2 C2 113.05(9) . 2_756 ?
O4 Mg2 C2 23.31(8) 2_756 2_756 ?
O3 Mg2 C2 54.83(8) 2_756 2_756 ?
O10 Mg2 C2 83.00(8) . 2_756 ?
O8 Mg2 C1 98.92(9) . 2_756 ?
O7 Mg2 C1 112.23(9) 3_666 2_756 ?
O9 Mg2 C1 141.63(9) . 2_756 ?
O4 Mg2 C1 54.72(8) 2_756 2_756 ?
O3 Mg2 C1 23.46(8) 2_756 2_756 ?
O10 Mg2 C1 82.54(8) . 2_756 ?
C2 Mg2 C1 31.43(8) 2_756 2_756 ?
O6 P1 O8 113.40(18) . . ?
O6 P1 O7 110.53(14) . . ?
O8 P1 O7 114.50(14) . . ?
O6 P1 H1 104.7 . . ?
O8 P1 H1 101.0 . . ?
O7 P1 H1 112.0 . . ?
C1 O1 Mg1 112.40(18) . . ?
C2 O2 Mg1 114.76(18) . . ?
C1 O3 Mg2 113.92(18) . 2_746 ?
C2 O4 Mg2 114.41(18) . 2_746 ?
Mg1 O5 H5D 123.7 . . ?
Mg1 O5 H5E 128.2 . . ?
H5D O5 H5E 104.9 . . ?
P1 O6 Mg1 151.80(19) . . ?
P1 O7 Mg2 136.18(14) . 3_666 ?
P1 O8 Mg2 138.72(15) . . ?
C3 O9 Mg2 117.05(19) . . ?
C4 O10 Mg2 113.06(18) . . ?
C3 O11 Mg1 113.48(19) . 2_656 ?
C4 O12 Mg1 114.08(19) . 2_656 ?
H13A O13 H13B 125.5 . . ?
C9 N1 C10 112.8(4) . 3_676 ?
C9 N1 C8 111.3(4) . . ?
C10 N1 C8 111.9(4) 3_676 . ?
C9 N1 H1A 106.8 . . ?
C10 N1 H1A 106.8 3_676 . ?
C8 N1 H1A 106.8 . . ?
C7 N2 C5 113.6(3) . . ?
C7 N2 H3A 108.8 . . ?
C5 N2 H3A 108.8 . . ?
C7 N2 H3B 108.8 . . ?
C5 N2 H3B 108.8 . . ?
H3A N2 H3B 107.7 . . ?
O3 C1 O1 126.8(3) . . ?
O3 C1 C2 116.6(3) . . ?
O1 C1 C2 116.6(2) . . ?
O3 C1 Mg2 42.62(13) . 2_746 ?
O1 C1 Mg2 168.7(2) . 2_746 ?
C2 C1 Mg2 74.16(16) . 2_746 ?
O4 C2 O2 126.6(3) . . ?
O4 C2 C1 116.6(2) . . ?
O2 C2 C1 116.7(3) . . ?
O4 C2 Mg2 42.28(13) . 2_746 ?
O2 C2 Mg2 168.3(2) . 2_746 ?
C1 C2 Mg2 74.41(15) . 2_746 ?
O11 C3 O9 126.9(3) . . ?
O11 C3 C4 116.7(3) . . ?
O9 C3 C4 116.4(3) . . ?
O11 C3 Mg1 43.13(14) . 2_656 ?
O9 C3 Mg1 170.0(2) . 2_656 ?
C4 C3 Mg1 73.59(16) . 2_656 ?
O12 C4 O10 126.4(3) . . ?
O12 C4 C3 117.2(3) . . ?
O10 C4 C3 116.4(3) . . ?
O12 C4 Mg1 42.38(14) . 2_656 ?
O10 C4 Mg1 168.5(2) . 2_656 ?
C3 C4 Mg1 74.90(16) . 2_656 ?
N2 C5 H5A 109.5 . . ?
N2 C5 H5B 109.5 . . ?
H5A C5 H5B 109.5 . . ?
N2 C5 H5C 109.5 . . ?
H5A C5 H5C 109.5 . . ?
H5B C5 H5C 109.5 . . ?
N2 C7 H7A 109.5 . . ?
N2 C7 H7B 109.5 . . ?
H7A C7 H7B 109.5 . . ?
N2 C7 H7C 109.5 . . ?
H7A C7 H7C 109.5 . . ?
H7B C7 H7C 109.5 . . ?
N1 C8 H8A 109.5 . . ?
N1 C8 H8B 109.5 . . ?
H8A C8 H8B 109.5 . . ?
N1 C8 H8C 109.5 . . ?
H8A C8 H8C 109.5 . . ?
H8B C8 H8C 109.5 . . ?
N1 C9 C10 113.9(3) . . ?
N1 C9 H9A 108.8 . . ?
C10 C9 H9A 108.8 . . ?
N1 C9 H9B 108.8 . . ?
C10 C9 H9B 108.8 . . ?
H9A C9 H9B 107.7 . . ?
N1 C10 C9 113.4(3) 3_676 . ?
N1 C10 H10A 108.9 3_676 . ?
C9 C10 H10A 108.9 . . ?
N1 C10 H10B 108.9 3_676 . ?
C9 C10 H10B 108.9 . . ?
H10A C10 H10B 107.7 . . ?

loop_
_geom_bond_atom_site_label_1
_geom_bond_atom_site_label_2
_geom_bond_distance
_geom_bond_site_symmetry_2
_geom_bond_publ_flag
Mg1 O6 1.946(3) . ?
Mg1 O5 2.063(3) . ?
Mg1 O2 2.078(2) . ?
Mg1 O12 2.095(2) 2_646 ?
Mg1 O11 2.129(2) 2_646 ?
Mg1 O1 2.146(2) . ?
Mg1 C4 2.838(3) 2_646 ?
Mg1 C3 2.856(3) 2_646 ?
Mg2 O8 1.978(2) . ?
Mg2 O7 1.986(2) 3_666 ?
Mg2 O9 2.084(2) . ?
Mg2 O4 2.114(2) 2_756 ?
Mg2 O3 2.123(2) 2_756 ?
Mg2 O10 2.192(2) . ?
Mg2 C2 2.862(3) 2_756 ?
Mg2 C1 2.866(3) 2_756 ?
P1 O6 1.491(2) . ?
P1 O8 1.497(2) . ?
P1 O7 1.510(2) . ?
P1 H1 1.4204 . ?
O1 C1 1.255(3) . ?
O2 C2 1.249(3) . ?
O3 C1 1.248(3) . ?
O3 Mg2 2.123(2) 2_746 ?
O4 C2 1.244(4) . ?
O4 Mg2 2.114(2) 2_746 ?
O5 H5D 0.8500 . ?
O5 H5E 0.8501 . ?
O7 Mg2 1.986(2) 3_666 ?
O9 C3 1.249(4) . ?
O10 C4 1.258(4) . ?
O11 C3 1.236(4) . ?
O11 Mg1 2.129(2) 2_656 ?
O12 C4 1.242(4) . ?
O12 Mg1 2.095(2) 2_656 ?
O13 H13A 0.8500 . ?
O13 H13B 0.8500 . ?
N1 C9 1.464(5) . ?
N1 C10 1.480(5) 3_676 ?
N1 C8 1.497(6) . ?
N1 H1A 0.9800 . ?
N2 C7 1.439(5) . ?
N2 C5 1.448(5) . ?
N2 H3A 0.8900 . ?
N2 H3B 0.8900 . ?
C1 C2 1.551(4) . ?
C1 Mg2 2.866(3) 2_746 ?
C2 Mg2 2.862(3) 2_746 ?
C3 C4 1.546(4) . ?
C3 Mg1 2.857(3) 2_656 ?
C4 Mg1 2.838(3) 2_656 ?
C5 H5A 0.9600 . ?
C5 H5B 0.9600 . ?
C5 H5C 0.9600 . ?
C7 H7A 0.9600 . ?
C7 H7B 0.9600 . ?
C7 H7C 0.9600 . ?
C8 H8A 0.9600 . ?
C8 H8B 0.9600 . ?
C8 H8C 0.9600 . ?
C9 C10 1.490(6) . ?
C9 H9A 0.9700 . ?
C9 H9B 0.9700 . ?
C10 N1 1.480(5) 3_676 ?
C10 H10A 0.9700 . ?
C10 H10B 0.9700 . ?
